data_1524384
loop_
_publ_author_name
'Fremy, M.A.'
'Moreau, J.M.'
'Gignoux, D.'
'Paccard, D.'
'Paccard, L.'

_publ_section_title
;
 R M3 Ga2 compounds (R= rare earth; M= Co, Ni); a new structural series
;
_journal_name_full 'Journal of the Less-Common Metals'
_journal_page_first 251
_journal_page_last 255
_journal_volume 106
_journal_year 1985
_chemical_formula_sum 'Co3 Ga2 Y'
_space_group_IT_number 191
_symmetry_space_group_name_Hall '-P 6 2'
_symmetry_space_group_name_H-M 'P 6/m m m'
_cell_angle_alpha 90
_cell_angle_beta 90
_cell_angle_gamma 120
_cell_formula_units_Z 3
_cell_length_a 8.819
_cell_length_b 8.819
_cell_length_c 4.056
_cell_volume 273.192
_citation_journal_id_ASTM JCOMAH
_cod_data_source_file Fremy_JCOMAH_1985_1038.cif
_cod_data_source_block Co3Ga2Y1
_cod_original_cell_volume 273.1916
_cod_original_formula_sum 'Co3 Ga2 Y1'
_cod_database_code 1524384

loop_
_symmetry_equiv_pos_as_xyz
x,y,z
x-y,x,z
-y,x-y,z
-x,-y,z
-x+y,-x,z
y,-x+y,z
-y,-x,-z
x-y,-y,-z
x,x-y,-z
y,x,-z
-x+y,y,-z
-x,-x+y,-z
-x,-y,-z
-x+y,-x,-z
y,-x+y,-z
x,y,-z
x-y,x,-z
-y,x-y,-z
y,x,z
-x+y,y,z
-x,-x+y,z
-y,-x,z
x-y,-y,z
x,x-y,z

loop_
_atom_site_label
_atom_site_type_symbol
_atom_site_fract_x
_atom_site_fract_y
_atom_site_fract_z
_atom_site_occupancy
_atom_site_U_iso_or_equiv
Y1 Y 0 0 0 1 0.0
Ga1 Ga 0.2895 0 0.5 1 0.0
Y2 Y 0.3333 0.6667 0.5 1 0.0
Co1 Co 0.5 0 0 1 0.0
Co2 Co 0.1799 0.3598 0 1 0.0
